data_1515931
loop_
_publ_author_name
'Piepenbrock, Marc-Oliver M.'
'Clarke, Nigel'
'Steed, Jonathan W.'

_publ_section_title
;
 Shear induced gelation in a copper(ii) metallogel: new aspects of
 ion-tunable rheology and gel-reformation by external chemical stimuli
;
_journal_issue 15
_journal_name_full 'Soft Matter'
_journal_page_first 3541
_journal_paper_doi 10.1039/c0sm00313a
_journal_volume 6
_journal_year 2010
_chemical_formula_sum 'C48.8 H73.6 Br4 Cu2 N12 O12'
_chemical_formula_weight 1467.12
_chemical_name_common 'CuBr2 1-1'
_chemical_name_systematic
;
?
;
_space_group_IT_number 14
_symmetry_cell_setting monoclinic
_symmetry_space_group_name_Hall '-P 2yn'
_symmetry_space_group_name_H-M 'P 1 21/n 1'
_atom_sites_solution_hydrogens geom
_atom_sites_solution_primary direct
_atom_sites_solution_secondary difmap
_audit_creation_method SHELXL-97
_cell_angle_alpha 90.00
_cell_angle_beta 92.8130(10)
_cell_angle_gamma 90.00
_cell_formula_units_Z 2
_cell_length_a 8.2150(4)
_cell_length_b 8.5279(4)
_cell_length_c 42.049(2)
_cell_measurement_temperature 273(2)
_cell_volume 2942.3(2)
_computing_cell_refinement Bruker-SMART
_computing_data_collection Bruker-SMART
_computing_data_reduction Bruker-SMART
_computing_molecular_graphics X-Seed
_computing_publication_material X-Seed
_computing_structure_refinement 'SHELXL-97 (Sheldrick, 1997)'
_computing_structure_solution 'SHELXS-97 (Sheldrick, 1990)'
_diffrn_ambient_temperature 273(2)
_diffrn_measured_fraction_theta_full 0.995
_diffrn_measured_fraction_theta_max 0.995
_diffrn_measurement_device_type SMART6000
_diffrn_radiation_monochromator graphite
_diffrn_radiation_source 'fine-focus sealed tube'
_diffrn_radiation_type MoK\a
_diffrn_radiation_wavelength 0.71073
_diffrn_reflns_av_R_equivalents 0.0486
_diffrn_reflns_av_sigmaI/netI 0.0471
_diffrn_reflns_limit_h_max 9
_diffrn_reflns_limit_h_min -7
_diffrn_reflns_limit_k_max 9
_diffrn_reflns_limit_k_min -9
_diffrn_reflns_limit_l_max 46
_diffrn_reflns_limit_l_min -46
_diffrn_reflns_number 14139
_diffrn_reflns_theta_full 23.29
_diffrn_reflns_theta_max 23.29
_diffrn_reflns_theta_min 1.94
_exptl_absorpt_coefficient_mu 3.507
_exptl_absorpt_correction_T_max 0.8724
_exptl_absorpt_correction_T_min 0.3492
_exptl_absorpt_correction_type multi-scan
_exptl_absorpt_process_details SADABS
_exptl_crystal_colour brown
_exptl_crystal_density_diffrn 1.656
_exptl_crystal_density_method 'not measured'
_exptl_crystal_description plate
_exptl_crystal_F_000 1489
_exptl_crystal_size_max 0.38
_exptl_crystal_size_mid 0.22
_exptl_crystal_size_min 0.04
_refine_diff_density_max 1.225
_refine_diff_density_min -0.938
_refine_diff_density_rms 0.133
_refine_ls_extinction_method none
_refine_ls_goodness_of_fit_ref 1.322
_refine_ls_hydrogen_treatment constr
_refine_ls_matrix_type full
_refine_ls_number_parameters 375
_refine_ls_number_reflns 4223
_refine_ls_number_restraints 0
_refine_ls_restrained_S_all 1.322
_refine_ls_R_factor_all 0.0714
_refine_ls_R_factor_gt 0.0611
_refine_ls_shift/su_max 0.000
_refine_ls_shift/su_mean 0.000
_refine_ls_structure_factor_coef Fsqd
_refine_ls_weighting_details 'calc w=1/[\s^2^(Fo^2^)+(0.0000P)^2^+29.6220P] where P=(Fo^2^+2Fc^2^)/3'
_refine_ls_weighting_scheme calc
_refine_ls_wR_factor_gt 0.1262
_refine_ls_wR_factor_ref 0.1291
_reflns_number_gt 3630
_reflns_number_total 4223
_reflns_threshold_expression >2sigma(I)
_cod_data_source_file c0sm00313a.txt
_cod_data_source_block CUBR_11.CIF
_cod_original_sg_symbol_H-M P21/n
_cod_database_code 1515931

loop_
_symmetry_equiv_pos_as_xyz
'x, y, z'
'-x+1/2, y+1/2, -z+1/2'
'-x, -y, -z'
'x-1/2, -y-1/2, z-1/2'

loop_
_atom_site_label
_atom_site_type_symbol
_atom_site_fract_x
_atom_site_fract_y
_atom_site_fract_z
_atom_site_U_iso_or_equiv
_atom_site_adp_type
_atom_site_occupancy
_atom_site_symmetry_multiplicity
_atom_site_calc_flag
_atom_site_refinement_flags
_atom_site_disorder_assembly
_atom_site_disorder_group
Br1 Br 0.44733(9) 0.14687(10) 0.032628(19) 0.0180(2) Uani 1 1 d . . .
Cu1 Cu 0.70962(11) 0.02156(11) 0.00683(2) 0.0137(2) Uani 1 1 d . . .
N1 N 0.7346(7) -0.1694(7) 0.03372(14) 0.0125(14) Uani 1 1 d . . .
C1 C 0.8239(9) -0.2845(10) 0.02209(19) 0.0167(19) Uani 1 1 d . . .
H1 H 0.8745 -0.2681 0.0031 0.020 Uiso 1 1 calc R . .
Br2 Br 0.90508(9) 0.16053(10) 0.042925(18) 0.0172(2) Uani 1 1 d . . .
N2 N 0.5968(8) -0.3438(8) 0.10650(15) 0.0173(15) Uani 1 1 d . . .
H2N H 0.5228 -0.2746 0.1094 0.021 Uiso 1 1 calc R . .
C2 C 0.8436(9) -0.4255(9) 0.03712(18) 0.0139(18) Uani 1 1 d . . .
H2 H 0.9078 -0.5028 0.0284 0.017 Uiso 1 1 calc R . .
N3 N 0.5241(8) -0.4401(8) 0.15443(15) 0.0162(15) Uani 1 1 d . . .
H3N H 0.4346 -0.3886 0.1515 0.019 Uiso 1 1 calc R . .
C3 C 0.7682(9) -0.4534(10) 0.06526(18) 0.0171(18) Uani 1 1 d . . .
H3 H 0.7779 -0.5504 0.0753 0.021 Uiso 1 1 calc R . .
N4 N 0.9991(8) -0.1012(8) 0.15328(15) 0.0186(16) Uani 1 1 d . . .
H4N H 0.9319 -0.0383 0.1435 0.022 Uiso 1 1 calc R . .
C4 C 0.6778(9) -0.3343(10) 0.07829(18) 0.0152(18) Uani 1 1 d . . .
N5 N 1.0798(8) -0.1565(9) 0.10366(15) 0.0207(16) Uani 1 1 d . . .
H5N H 1.0149 -0.0810 0.0982 0.025 Uiso 1 1 calc R . .
C5 C 0.6644(9) -0.1929(10) 0.06137(18) 0.0177(19) Uani 1 1 d . . .
H5 H 0.6040 -0.1118 0.0697 0.021 Uiso 1 1 calc R . .
O6 O 0.7316(6) -0.5550(6) 0.12891(12) 0.0161(12) Uani 1 1 d . . .
N6 N 1.2657(7) -0.1812(7) 0.02744(15) 0.0133(15) Uani 1 1 d . . .
C6 C 0.6231(9) -0.4520(9) 0.12998(19) 0.0164(18) Uani 1 1 d . . .
C7 C 0.5613(9) -0.5110(10) 0.18600(19) 0.0181(19) Uani 1 1 d . . .
C8 C 0.5468(11) -0.6895(10) 0.1842(2) 0.026(2) Uani 1 1 d . . .
H8B H 0.4449 -0.7173 0.1735 0.039 Uiso 1 1 calc R . .
H8C H 0.5516 -0.7323 0.2053 0.039 Uiso 1 1 calc R . .
H8A H 0.6349 -0.7309 0.1726 0.039 Uiso 1 1 calc R . .
O9 O 1.1771(6) -0.3038(7) 0.14598(12) 0.0182(13) Uani 1 1 d . . .
C9 C 0.4322(10) -0.4477(12) 0.2076(2) 0.028(2) Uani 1 1 d . . .
H9A H 0.4375 -0.3352 0.2081 0.042 Uiso 1 1 calc R . .
H9B H 0.4519 -0.4881 0.2288 0.042 Uiso 1 1 calc R . .
H9C H 0.3260 -0.4800 0.1996 0.042 Uiso 1 1 calc R . .
C10 C 0.7300(10) -0.4531(10) 0.19934(19) 0.0175(19) Uani 1 1 d . . .
C11 C 0.8115(10) -0.5351(11) 0.22386(19) 0.024(2) Uani 1 1 d . . .
H11 H 0.7684 -0.6281 0.2314 0.029 Uiso 1 1 calc R . .
C12 C 0.9581(10) -0.4771(11) 0.23716(19) 0.026(2) Uani 1 1 d . . .
H12 H 1.0127 -0.5318 0.2536 0.031 Uiso 1 1 calc R . .
C13 C 1.0235(10) -0.3385(11) 0.22610(19) 0.023(2) Uani 1 1 d . . .
H13 H 1.1209 -0.3006 0.2353 0.028 Uiso 1 1 calc R . .
C14 C 0.9448(9) -0.2557(10) 0.20137(18) 0.0163(19) Uani 1 1 d . . .
C15 C 0.7969(10) -0.3149(10) 0.18884(18) 0.0188(19) Uani 1 1 d . . .
H15 H 0.7410 -0.2591 0.1727 0.023 Uiso 1 1 calc R . .
C16 C 1.0064(10) -0.0996(10) 0.18863(18) 0.0189(19) Uani 1 1 d . . .
C17 C 0.8901(10) 0.0323(11) 0.1976(2) 0.025(2) Uani 1 1 d . . .
H17B H 0.9291 0.1305 0.1898 0.038 Uiso 1 1 calc R . .
H17C H 0.8853 0.0372 0.2203 0.038 Uiso 1 1 calc R . .
H17A H 0.7832 0.0117 0.1883 0.038 Uiso 1 1 calc R . .
C18 C 1.1795(10) -0.0561(10) 0.20051(19) 0.0193(19) Uani 1 1 d . . .
H18A H 1.2547 -0.1332 0.1934 0.029 Uiso 1 1 calc R . .
H18B H 1.1852 -0.0526 0.2234 0.029 Uiso 1 1 calc R . .
H18C H 1.2073 0.0449 0.1923 0.029 Uiso 1 1 calc R . .
C19 C 1.0909(9) -0.1948(9) 0.13562(19) 0.0148(18) Uani 1 1 d . . .
C20 C 1.1631(9) -0.2277(10) 0.07926(18) 0.0148(18) Uani 1 1 d . . .
C21 C 1.2072(10) -0.3842(10) 0.07742(19) 0.0182(19) Uani 1 1 d . . .
H21 H 1.1872 -0.4531 0.0939 0.022 Uiso 1 1 calc R . .
C22 C 1.2813(10) -0.4357(11) 0.05063(19) 0.021(2) Uani 1 1 d . . .
H22 H 1.3143 -0.5397 0.0492 0.025 Uiso 1 1 calc R . .
C23 C 1.3070(9) -0.3323(10) 0.02574(19) 0.0176(18) Uani 1 1 d . . .
H23 H 1.3541 -0.3693 0.0075 0.021 Uiso 1 1 calc R . .
C24 C 1.1985(9) -0.1322(10) 0.05381(18) 0.0180(19) Uani 1 1 d . . .
H24 H 1.1734 -0.0262 0.0553 0.022 Uiso 1 1 calc R . .
O1S O 1.231(2) 0.153(2) 0.1301(5) 0.031(5) Uani 0.40 1 d P A 1
H1S H 1.1316 0.1607 0.1296 0.037 Uiso 0.40 1 d PR A 1
H2W2 H 1.1043 -0.5123 0.1566 0.070 Uiso 1 1 d R . .
H2W1 H 0.9858 -0.5770 0.1377 0.070 Uiso 1 1 d R . .
H3W1 H 0.7614 -0.7741 0.1172 0.070 Uiso 1 1 d R . .
H3W2 H 0.8021 -0.8674 0.0957 0.070 Uiso 1 1 d R . .
H1W2 H 0.5828 0.0017 0.1267 0.070 Uiso 1 1 d R . .
H1W1 H 0.4021 0.0156 0.1306 0.070 Uiso 1 1 d R . .
C1S C 1.291(4) 0.236(3) 0.1048(7) 0.029(7) Uani 0.40 1 d P A 1
H1S1 H 1.3440 0.3295 0.1126 0.044 Uiso 0.40 1 calc PR A 1
H1S2 H 1.2018 0.2640 0.0901 0.044 Uiso 0.40 1 calc PR A 1
H1S3 H 1.3669 0.1721 0.0940 0.044 Uiso 0.40 1 calc PR A 1
O1W O 0.4852(8) -0.0559(8) 0.13129(18) 0.0415(18) Uani 1 1 d . . .
O2W O 1.0647(8) -0.6150(8) 0.15075(19) 0.046(2) Uani 1 1 d . . .
O3W O 0.7667(7) -0.8769(7) 0.11647(13) 0.0221(14) Uani 1 1 d . . .
O4W O 1.224(2) 0.1685(18) 0.1107(4) 0.032(4) Uani 0.60 1 d P B 2

loop_
_atom_site_aniso_label
_atom_site_aniso_U_11
_atom_site_aniso_U_22
_atom_site_aniso_U_33
_atom_site_aniso_U_23
_atom_site_aniso_U_13
_atom_site_aniso_U_12
Br1 0.0164(4) 0.0174(4) 0.0201(4) -0.0005(4) 0.0004(3) 0.0020(4)
Cu1 0.0162(5) 0.0127(5) 0.0121(5) 0.0032(4) 0.0006(4) 0.0009(4)
N1 0.016(4) 0.008(3) 0.014(3) 0.000(3) -0.001(3) -0.005(3)
C1 0.015(4) 0.022(5) 0.013(4) -0.013(4) 0.005(3) 0.000(4)
Br2 0.0157(4) 0.0181(4) 0.0179(4) 0.0013(4) 0.0004(3) 0.0005(4)
N2 0.016(4) 0.021(4) 0.015(4) 0.007(3) 0.003(3) 0.008(3)
C2 0.014(4) 0.013(4) 0.015(4) 0.004(3) -0.001(3) 0.011(3)
N3 0.012(4) 0.024(4) 0.012(4) 0.006(3) 0.002(3) 0.006(3)
C3 0.016(4) 0.021(5) 0.014(4) 0.003(4) 0.001(3) 0.002(4)
N4 0.014(4) 0.031(4) 0.010(4) 0.002(3) 0.003(3) 0.006(3)
C4 0.009(4) 0.024(5) 0.012(4) 0.010(4) -0.003(3) 0.003(4)
N5 0.019(4) 0.031(4) 0.013(4) 0.003(3) 0.002(3) 0.009(3)
C5 0.010(4) 0.030(5) 0.013(4) -0.008(4) 0.001(3) 0.007(4)
O6 0.019(3) 0.014(3) 0.015(3) 0.002(2) 0.000(2) 0.004(3)
N6 0.013(3) 0.008(4) 0.018(4) 0.000(3) -0.003(3) 0.000(3)
C6 0.013(4) 0.013(4) 0.023(5) -0.001(4) -0.005(4) 0.001(4)
C7 0.013(4) 0.026(5) 0.016(4) 0.006(4) 0.005(3) 0.002(4)
C8 0.025(5) 0.030(6) 0.023(5) 0.012(4) -0.001(4) -0.003(4)
O9 0.014(3) 0.023(3) 0.018(3) 0.002(3) 0.002(2) 0.006(3)
C9 0.012(5) 0.051(7) 0.022(5) 0.002(5) 0.005(4) 0.006(4)
C10 0.014(4) 0.020(5) 0.019(5) -0.002(4) 0.003(3) 0.005(4)
C11 0.021(5) 0.035(5) 0.016(4) 0.009(4) 0.003(4) 0.008(4)
C12 0.021(5) 0.042(6) 0.014(5) 0.009(4) -0.002(4) 0.011(4)
C13 0.012(4) 0.037(6) 0.019(5) 0.002(4) 0.001(3) 0.003(4)
C14 0.015(4) 0.025(5) 0.010(4) -0.004(4) 0.004(3) 0.006(4)
C15 0.018(4) 0.028(5) 0.011(4) 0.000(4) 0.001(3) 0.008(4)
C16 0.013(4) 0.033(5) 0.010(4) 0.000(4) 0.001(3) 0.002(4)
C17 0.022(5) 0.037(6) 0.017(5) -0.003(4) 0.004(4) 0.005(4)
C18 0.023(5) 0.015(5) 0.020(5) -0.002(4) 0.002(4) 0.001(4)
C19 0.012(4) 0.015(5) 0.018(4) -0.002(4) 0.001(3) -0.006(4)
C20 0.007(4) 0.025(5) 0.012(4) -0.004(4) 0.002(3) 0.000(4)
C21 0.016(4) 0.023(5) 0.016(4) 0.005(4) 0.003(3) 0.000(4)
C22 0.018(5) 0.024(5) 0.019(5) 0.003(4) 0.001(4) 0.002(4)
C23 0.012(4) 0.023(5) 0.018(4) -0.005(4) 0.001(3) -0.004(4)
C24 0.014(4) 0.022(5) 0.018(5) -0.001(4) -0.003(3) 0.004(4)
O1S 0.019(9) 0.016(10) 0.059(14) -0.004(12) 0.013(11) -0.007(7)
C1S 0.040(18) 0.018(16) 0.033(16) 0.009(13) 0.027(13) 0.008(12)
O1W 0.027(4) 0.029(4) 0.070(5) -0.014(4) 0.019(3) 0.000(3)
O2W 0.025(4) 0.027(4) 0.084(6) 0.002(4) -0.013(4) 0.001(3)
O3W 0.026(3) 0.016(3) 0.024(3) 0.000(3) 0.000(3) 0.000(3)
O4W 0.042(9) 0.021(8) 0.033(8) 0.015(8) 0.007(8) -0.004(6)

loop_
_atom_type_symbol
_atom_type_description
_atom_type_scat_dispersion_real
_atom_type_scat_dispersion_imag
_atom_type_scat_source
C C 0.0033 0.0016 'International Tables Vol C Tables 4.2.6.8 and 6.1.1.4'
H H 0.0000 0.0000 'International Tables Vol C Tables 4.2.6.8 and 6.1.1.4'
N N 0.0061 0.0033 'International Tables Vol C Tables 4.2.6.8 and 6.1.1.4'
O O 0.0106 0.0060 'International Tables Vol C Tables 4.2.6.8 and 6.1.1.4'
Cu Cu 0.3201 1.2651 'International Tables Vol C Tables 4.2.6.8 and 6.1.1.4'
Br Br -0.2901 2.4595 'International Tables Vol C Tables 4.2.6.8 and 6.1.1.4'

loop_
_geom_angle_atom_site_label_1
_geom_angle_atom_site_label_2
_geom_angle_atom_site_label_3
_geom_angle
_geom_angle_site_symmetry_1
_geom_angle_site_symmetry_3
Cu1 Br1 Cu1 84.33(4) 3_655 .
N1 Cu1 N6 163.0(3) . 3_755
N1 Cu1 Br2 89.86(17) . .
N6 Cu1 Br2 91.74(18) 3_755 .
N1 Cu1 Br1 86.70(18) . 3_655
N6 Cu1 Br1 88.87(18) 3_755 3_655
Br2 Cu1 Br1 170.04(5) . 3_655
N1 Cu1 Br1 99.14(19) . .
N6 Cu1 Br1 97.59(18) 3_755 .
Br2 Cu1 Br1 94.10(4) . .
Br1 Cu1 Br1 95.67(4) 3_655 .
C1 N1 C5 118.5(7) . .
C1 N1 Cu1 116.0(5) . .
C5 N1 Cu1 125.4(5) . .
N1 C1 C2 122.3(7) . .
C6 N2 C4 126.3(7) . .
C1 C2 C3 120.0(7) . .
C6 N3 C7 123.4(7) . .
C2 C3 C4 118.9(8) . .
C19 N4 C16 124.2(7) . .
C3 C4 N2 125.6(7) . .
C3 C4 C5 117.4(7) . .
N2 C4 C5 117.0(7) . .
C19 N5 C20 126.8(7) . .
N1 C5 C4 122.9(7) . .
C24 N6 C23 117.7(7) . .
C24 N6 Cu1 116.6(5) . 3_755
C23 N6 Cu1 125.7(5) . 3_755
O6 C6 N3 122.5(7) . .
O6 C6 N2 122.5(7) . .
N3 C6 N2 115.0(7) . .
N3 C7 C8 110.6(7) . .
N3 C7 C9 105.7(7) . .
C8 C7 C9 109.1(7) . .
N3 C7 C10 109.7(6) . .
C8 C7 C10 113.7(7) . .
C9 C7 C10 107.8(7) . .
C15 C10 C11 118.8(8) . .
C15 C10 C7 121.2(7) . .
C11 C10 C7 119.9(8) . .
C10 C11 C12 119.6(8) . .
C13 C12 C11 120.6(8) . .
C12 C13 C14 120.7(8) . .
C13 C14 C15 117.6(8) . .
C13 C14 C16 123.7(7) . .
C15 C14 C16 118.6(7) . .
C10 C15 C14 122.7(8) . .
N4 C16 C14 110.2(7) . .
N4 C16 C18 108.7(6) . .
C14 C16 C18 114.5(7) . .
N4 C16 C17 104.9(6) . .
C14 C16 C17 109.3(7) . .
C18 C16 C17 108.8(7) . .
O9 C19 N4 125.4(7) . .
O9 C19 N5 122.0(7) . .
N4 C19 N5 112.6(7) . .
C21 C20 C24 117.2(7) . .
C21 C20 N5 126.7(8) . .
C24 C20 N5 116.1(7) . .
C22 C21 C20 118.6(8) . .
C21 C22 C23 120.1(8) . .
N6 C23 C22 121.5(8) . .
N6 C24 C20 124.8(8) . .

loop_
_geom_bond_atom_site_label_1
_geom_bond_atom_site_label_2
_geom_bond_distance
_geom_bond_site_symmetry_2
Br1 Cu1 2.5036(13) 3_655
Br1 Cu1 2.6817(12) .
Cu1 N1 1.988(6) .
Cu1 N6 2.000(6) 3_755
Cu1 Br2 2.4592(13) .
Cu1 Br1 2.5036(13) 3_655
N1 C1 1.332(10) .
N1 C5 1.338(10) .
C1 C2 1.364(11) .
N2 C6 1.361(10) .
N2 C4 1.391(10) .
C2 C3 1.383(11) .
N3 C6 1.345(10) .
N3 C7 1.477(10) .
C3 C4 1.386(11) .
N4 C19 1.346(10) .
N4 C16 1.485(10) .
C4 C5 1.402(12) .
N5 C19 1.382(10) .
N5 C20 1.399(10) .
O6 C6 1.254(9) .
N6 C24 1.330(10) .
N6 C23 1.335(10) .
N6 Cu1 2.000(6) 3_755
C7 C8 1.528(12) .
C7 C9 1.530(11) .
C7 C10 1.550(11) .
O9 C19 1.235(9) .
C10 C15 1.382(12) .
C10 C11 1.390(11) .
C11 C12 1.393(12) .
C12 C13 1.388(13) .
C13 C14 1.390(11) .
C14 C15 1.395(11) .
C14 C16 1.530(12) .
C16 C18 1.530(11) .
C16 C17 1.535(12) .
C20 C21 1.386(12) .
C20 C24 1.387(11) .
C21 C22 1.378(11) .
C22 C23 1.392(12) .
O1S C1S 1.39(3) .

loop_
_geom_hbond_atom_site_label_D
_geom_hbond_atom_site_label_H
_geom_hbond_atom_site_label_A
_geom_hbond_distance_DH
_geom_hbond_distance_HA
_geom_hbond_distance_DA
_geom_hbond_angle_DHA
_geom_hbond_site_symmetry_A
N2 H2N O1W 0.86 2.11 2.837(9) 142.0 .
N3 H3N O9 0.86 2.24 3.083(8) 167.8 1_455
N4 H4N O3W 0.86 2.21 3.067(9) 177.5 1_565
O1S H1S O2W 0.82 2.19 2.580(19) 109.2 1_565
O2W H2W2 O9 0.96 1.94 2.821(9) 151.8 .
O2W H2W1 O6 0.89 2.11 2.889(8) 145.7 .
O3W H3W1 O6 0.88 1.95 2.812(8) 166.2 .
O3W H3W2 Br2 0.94 2.42 3.362(6) 177.5 1_545
O1W H1W2 O3W 0.97 1.90 2.865(9) 176.8 1_565
O1W H1W1 O1S 0.91 1.83 2.743(19) 177.8 1_455
O1W H1W1 O4W 0.91 2.10 2.970(16) 158.5 1_455
